data_4119607
loop_
_publ_author_name
'Yi-Tong Wang'
'Shu-Tao Li'
'Shu-Qi Wu'
'Ai-Li Cui'
'De-Zhong Shen'
'Hui-Zhong Kou'

_publ_contact_author_address
;
Department of Chemistry
Tsinghua University
Beijing 100084
People's Republic of China
;
_publ_contact_author_email kouhz@mail.tsinghua.edu.cn
_publ_contact_author_name 'Dr. Hui-Zhong Kou'
_publ_contact_author_phone 86-10-62771748
_publ_section_title
;
 Spin Transitions in Fe(II) Metallogrids Modulated by Substituents,
 Counteranions, and Solvents
;
_journal_name_full 'Journal of the American Chemical Society'
_journal_page_first 5942
_journal_page_last 5945
_journal_paper_doi 10.1021/ja312622c
_journal_volume 135
_journal_year 2013
_chemical_formula_sum 'C64 H58 B4 Br8 F16 Fe4 N32 O7'
_chemical_formula_weight 2597.34
_chemical_name_systematic
; 
 ? 
;
_space_group_IT_number 59
_symmetry_cell_setting orthorhombic
_symmetry_space_group_name_Hall '-P 2ab 2a'
_symmetry_space_group_name_H-M 'P m m n :2'
_atom_sites_solution_hydrogens geom
_atom_sites_solution_primary direct
_atom_sites_solution_secondary difmap
_audit_creation_method SHELXL-97
_cell_angle_alpha 90.00
_cell_angle_beta 90.00
_cell_angle_gamma 90.00
_cell_formula_units_Z 2
_cell_length_a 21.262(4)
_cell_length_b 25.265(5)
_cell_length_c 8.0593(16)
_cell_measurement_reflns_used 16067
_cell_measurement_temperature 153(2)
_cell_measurement_theta_max 31.4713
_cell_measurement_theta_min 2.4184
_cell_volume 4329.3(15)
_computing_cell_refinement 'CrystalClear (Rigaku Inc., 2008)'
_computing_data_collection 'CrystalClear (Rigaku Inc., 2008)'
_computing_data_reduction 'CrystalClear (Rigaku Inc., 2008)'
_computing_structure_refinement 'SHELXL-97 (Sheldrick, 1997)'
_computing_structure_solution 'SHELXS-97 (Sheldrick, 1990)'
_diffrn_ambient_temperature 153(2)
_diffrn_detector_area_resol_mean 28.5714
_diffrn_measured_fraction_theta_full 0.998
_diffrn_measured_fraction_theta_max 0.998
_diffrn_measurement_device_type Saturn724+
_diffrn_measurement_method dtprofit.ref
_diffrn_radiation_monochromator graphite
_diffrn_radiation_source 'fine-focus sealed tube'
_diffrn_radiation_type MoK\a
_diffrn_radiation_wavelength 0.71073
_diffrn_reflns_av_R_equivalents 0.0543
_diffrn_reflns_av_sigmaI/netI 0.0335
_diffrn_reflns_limit_h_max 28
_diffrn_reflns_limit_h_min -31
_diffrn_reflns_limit_k_max 37
_diffrn_reflns_limit_k_min -37
_diffrn_reflns_limit_l_max 11
_diffrn_reflns_limit_l_min -11
_diffrn_reflns_number 56006
_diffrn_reflns_theta_full 31.47
_diffrn_reflns_theta_max 31.47
_diffrn_reflns_theta_min 3.00
_exptl_absorpt_coefficient_mu 4.453
_exptl_absorpt_correction_T_max 1.0000
_exptl_absorpt_correction_T_min 0.7168
_exptl_absorpt_correction_type empirical
_exptl_crystal_colour black
_exptl_crystal_density_diffrn 1.992
_exptl_crystal_description stick
_exptl_crystal_F_000 2520
_exptl_crystal_size_max 0.29
_exptl_crystal_size_mid 0.06
_exptl_crystal_size_min 0.04
_refine_diff_density_max 1.707
_refine_diff_density_min -1.953
_refine_diff_density_rms 0.142
_refine_ls_extinction_method none
_refine_ls_goodness_of_fit_ref 1.124
_refine_ls_hydrogen_treatment constr
_refine_ls_matrix_type full
_refine_ls_number_parameters 347
_refine_ls_number_reflns 7479
_refine_ls_number_restraints 0
_refine_ls_restrained_S_all 1.124
_refine_ls_R_factor_all 0.0804
_refine_ls_R_factor_gt 0.0729
_refine_ls_shift/su_max 0.006
_refine_ls_shift/su_mean 0.000
_refine_ls_structure_factor_coef Fsqd
_refine_ls_weighting_details 'calc w=1/[\s^2^(Fo^2^)+(0.0709P)^2^+18.7870P] where P=(Fo^2^+2Fc^2^)/3'
_refine_ls_weighting_scheme calc
_refine_ls_wR_factor_gt 0.1709
_refine_ls_wR_factor_ref 0.1757
_reflns_number_gt 6847
_reflns_number_total 7479
_reflns_threshold_expression >2sigma(I)
_cod_data_source_file ja312622c_si_002_3.cif
_cod_data_source_block 2
_cod_original_cell_volume 4329.5(15)
_cod_original_sg_symbol_H-M 'P m m n'
_cod_database_code 4119607

loop_
_symmetry_equiv_pos_as_xyz
'x, y, z'
'-x+1/2, -y+1/2, z'
'-x, y+1/2, -z'
'x+1/2, -y, -z'
'-x, -y, -z'
'x-1/2, y-1/2, -z'
'x, -y-1/2, z'
'-x-1/2, y, z'

loop_
_atom_site_label
_atom_site_type_symbol
_atom_site_fract_x
_atom_site_fract_y
_atom_site_fract_z
_atom_site_U_iso_or_equiv
_atom_site_adp_type
_atom_site_occupancy
_atom_site_symmetry_multiplicity
_atom_site_calc_flag
_atom_site_refinement_flags
Fe1 Fe 0.60751(3) 0.62994(2) -0.31228(6) 0.01780(12) Uani 1 1 d .
Br1 Br 0.56006(3) 0.537194(18) -0.64163(6) 0.03565(14) Uani 1 1 d .
Br2 Br 0.49515(2) 0.57932(3) -0.00230(7) 0.04975(19) Uani 1 1 d .
B1 B 0.7500 0.4754(6) 0.305(2) 0.074(4) Uani 1 2 d S
B2 B 0.5514(7) 0.2500 -0.0645(17) 0.065(3) Uani 1 2 d S
F1 F 0.7500 0.4361(4) 0.4085(11) 0.109(3) Uani 1 2 d S
F2 F 0.7500 0.5162(5) 0.437(3) 0.221(9) Uani 1 2 d S
F3 F 0.6958(3) 0.4815(4) 0.2304(8) 0.141(3) Uani 1 1 d .
F4 F 0.5763(8) 0.2909(9) -0.149(2) 0.142(8) Uani 0.50 1 d P
F5 F 0.560(3) 0.2500 0.087(3) 0.19(2) Uani 0.50 2 d SP
F6 F 0.4922(8) 0.2500 -0.142(2) 0.094(5) Uani 0.50 2 d SP
F7 F 0.5236(11) 0.2500 0.085(4) 0.129(11) Uani 0.50 2 d SP
F8 F 0.6133(12) 0.2500 0.004(4) 0.141(11) Uani 0.50 2 d SP
F9 F 0.5320(19) 0.2975(7) -0.098(3) 0.28(2) Uani 0.50 1 d P
C1 C 0.5998(2) 0.51373(17) -0.4452(5) 0.0259(8) Uani 1 1 d .
C2 C 0.6118(2) 0.45963(18) -0.4341(6) 0.0324(9) Uani 1 1 d .
H2A H 0.6015 0.4371 -0.5212 0.039 Uiso 1 1 calc R
C3 C 0.6392(2) 0.44006(18) -0.2924(6) 0.0338(10) Uani 1 1 d .
H3A H 0.6479 0.4041 -0.2823 0.041 Uiso 1 1 calc R
C4 C 0.6536(2) 0.47498(18) -0.1638(6) 0.0290(8) Uani 1 1 d .
H4A H 0.6722 0.4627 -0.0667 0.035 Uiso 1 1 calc R
C5 C 0.63963(19) 0.52862(16) -0.1834(5) 0.0232(7) Uani 1 1 d .
C6 C 0.65071(19) 0.56686(16) -0.0530(5) 0.0232(7) Uani 1 1 d .
H6A H 0.6679 0.5581 0.0495 0.028 Uiso 1 1 calc R
C7 C 0.63109(19) 0.70294(16) -0.0564(4) 0.0207(7) Uani 1 1 d .
C8 C 0.6399(3) 0.7500 0.0287(7) 0.0247(11) Uani 1 2 d S
H8A H 0.6514 0.7500 0.1401 0.030 Uiso 1 2 calc SR
C9 C 0.6057(2) 0.7500 -0.2933(6) 0.0172(9) Uani 1 2 d S
H9A H 0.5940 0.7500 -0.4045 0.021 Uiso 1 2 calc SR
C10 C 0.4687(2) 0.62049(18) -0.1845(5) 0.0271(8) Uani 1 1 d .
C11 C 0.4052(2) 0.6334(2) -0.1910(6) 0.0327(9) Uani 1 1 d .
H11A H 0.3781 0.6235 -0.1060 0.039 Uiso 1 1 calc R
C12 C 0.3832(2) 0.6613(2) -0.3263(6) 0.0330(9) Uani 1 1 d .
H12A H 0.3413 0.6716 -0.3315 0.040 Uiso 1 1 calc R
C13 C 0.4244(2) 0.67373(17) -0.4551(6) 0.0268(8) Uani 1 1 d .
H13A H 0.4104 0.6914 -0.5493 0.032 Uiso 1 1 calc R
C14 C 0.48713(19) 0.65882(15) -0.4383(5) 0.0226(7) Uani 1 1 d .
C15 C 0.53282(19) 0.66837(15) -0.5686(5) 0.0229(7) Uani 1 1 d .
H15A H 0.5226 0.6837 -0.6700 0.027 Uiso 1 1 calc R
C16 C 0.69436(19) 0.64970(15) -0.5683(4) 0.0202(7) Uani 1 1 d .
C17 C 0.7500 0.6562(2) -0.6541(7) 0.0243(11) Uani 1 2 d S
H17A H 0.7500 0.6646 -0.7664 0.029 Uiso 1 2 calc SR
C18 C 0.7500 0.6292(2) -0.3303(6) 0.0187(9) Uani 1 2 d S
H18A H 0.7500 0.6197 -0.2187 0.022 Uiso 1 2 calc SR
N1 N 0.61281(16) 0.54925(13) -0.3267(4) 0.0212(6) Uani 1 1 d .
N2 N 0.63427(16) 0.61451(13) -0.0930(4) 0.0206(6) Uani 1 1 d .
N3 N 0.64150(18) 0.65563(13) 0.0156(4) 0.0236(7) Uani 1 1 d .
H3B H 0.6516 0.6517 0.1182 0.028 Uiso 1 1 calc R
N4 N 0.61324(15) 0.70280(13) -0.2214(4) 0.0188(6) Uani 1 1 d .
N5 N 0.51100(16) 0.63348(13) -0.3000(4) 0.0215(6) Uani 1 1 d .
N6 N 0.58917(16) 0.65341(13) -0.5300(4) 0.0203(6) Uani 1 1 d .
N7 N 0.63785(16) 0.65927(14) -0.6397(4) 0.0223(6) Uani 1 1 d .
N8 N 0.69414(15) 0.63531(12) -0.4025(4) 0.0179(6) Uani 1 1 d .
O1W O 0.7500 0.3429(3) -0.4096(10) 0.079(2) Uani 1 2 d S
O2W O 0.7500 0.2500 0.4143(15) 0.076(3) Uani 1 4 d S
O3W O 0.7213(10) 0.2500 0.080(2) 0.100(7) Uani 0.50 2 d SP
O4W O 0.7500 0.3436(14) -0.066(3) 0.45(3) Uani 1 2 d S

loop_
_atom_site_aniso_label
_atom_site_aniso_U_11
_atom_site_aniso_U_22
_atom_site_aniso_U_33
_atom_site_aniso_U_23
_atom_site_aniso_U_13
_atom_site_aniso_U_12
Fe1 0.0210(2) 0.0181(2) 0.0142(2) 0.00196(18) -0.00214(18) -0.00054(19)
Br1 0.0514(3) 0.0268(2) 0.0288(2) -0.00217(16) -0.01553(19) -0.0013(2)
Br2 0.0276(2) 0.0808(4) 0.0408(3) 0.0356(3) 0.00258(19) 0.0009(2)
B1 0.043(5) 0.085(9) 0.096(10) 0.055(8) 0.000 0.000
B2 0.071(8) 0.066(7) 0.058(7) 0.000 -0.013(6) 0.000
F1 0.060(4) 0.159(8) 0.107(6) 0.085(6) 0.000 0.000
F2 0.106(9) 0.122(9) 0.43(3) -0.084(14) 0.000 0.000
F3 0.089(4) 0.260(9) 0.073(3) 0.063(5) -0.021(3) 0.046(5)
F4 0.119(11) 0.22(2) 0.090(9) 0.097(11) 0.030(8) 0.022(11)
F5 0.48(6) 0.029(6) 0.059(11) 0.000 -0.15(2) 0.000
F6 0.085(10) 0.118(14) 0.079(10) 0.000 -0.005(8) 0.000
F7 0.091(13) 0.15(2) 0.14(2) 0.000 0.053(15) 0.000
F8 0.109(16) 0.13(2) 0.19(3) 0.000 -0.021(16) 0.000
F9 0.61(6) 0.073(9) 0.159(18) -0.031(11) -0.26(3) 0.09(2)
C1 0.0294(19) 0.0228(18) 0.0254(18) 0.0021(14) -0.0051(16) -0.0017(15)
C2 0.040(2) 0.0239(19) 0.033(2) -0.0026(17) -0.0014(19) 0.0002(18)
C3 0.045(3) 0.0216(19) 0.035(2) 0.0016(17) 0.002(2) 0.0051(18)
C4 0.033(2) 0.0247(19) 0.029(2) 0.0042(16) -0.0013(17) 0.0000(17)
C5 0.0238(17) 0.0226(17) 0.0230(17) 0.0051(14) -0.0010(14) -0.0002(14)
C6 0.0268(18) 0.0245(17) 0.0184(16) 0.0061(14) -0.0033(14) 0.0007(15)
C7 0.0256(17) 0.0231(16) 0.0133(14) 0.0023(13) 0.0008(13) 0.0020(14)
C8 0.035(3) 0.026(3) 0.012(2) 0.000 -0.002(2) 0.000
C9 0.021(2) 0.018(2) 0.0126(19) 0.000 -0.0012(17) 0.000
C10 0.0259(18) 0.031(2) 0.0244(18) 0.0055(15) -0.0032(15) -0.0004(16)
C11 0.0244(19) 0.042(3) 0.032(2) 0.0038(19) -0.0010(17) 0.0021(18)
C12 0.0242(19) 0.038(2) 0.037(2) -0.0011(19) -0.0037(17) 0.0055(18)
C13 0.0260(18) 0.0252(19) 0.029(2) -0.0002(15) -0.0066(16) 0.0034(15)
C14 0.0255(17) 0.0202(16) 0.0220(17) -0.0001(13) -0.0066(14) 0.0009(14)
C15 0.0272(18) 0.0217(17) 0.0198(16) 0.0021(13) -0.0062(14) 0.0017(14)
C16 0.0280(17) 0.0211(16) 0.0117(14) 0.0002(12) -0.0020(13) -0.0012(14)
C17 0.028(3) 0.031(3) 0.015(2) 0.003(2) 0.000 0.000
C18 0.024(2) 0.019(2) 0.013(2) 0.0019(17) 0.000 0.000
N1 0.0231(14) 0.0192(14) 0.0214(15) 0.0017(12) -0.0004(12) -0.0010(12)
N2 0.0246(15) 0.0239(15) 0.0132(12) 0.0026(11) -0.0016(11) -0.0020(12)
N3 0.0354(18) 0.0217(15) 0.0137(13) 0.0031(11) -0.0039(12) 0.0000(13)
N4 0.0230(14) 0.0183(13) 0.0151(13) 0.0001(11) -0.0019(11) -0.0004(11)
N5 0.0216(14) 0.0217(15) 0.0211(15) 0.0037(12) -0.0032(12) -0.0004(12)
N6 0.0253(15) 0.0210(14) 0.0146(13) 0.0001(11) -0.0025(11) -0.0007(12)
N7 0.0249(15) 0.0284(16) 0.0135(13) 0.0023(12) -0.0023(11) -0.0008(13)
N8 0.0212(13) 0.0181(13) 0.0142(12) 0.0003(10) -0.0003(11) -0.0014(11)
O1W 0.110(7) 0.069(5) 0.058(4) 0.000(4) 0.000 0.000
O2W 0.081(8) 0.080(8) 0.065(7) 0.000 0.000 0.000
O3W 0.126(18) 0.107(14) 0.066(10) 0.000 0.003(10) 0.000
O4W 0.72(8) 0.46(5) 0.160(19) 0.21(3) 0.000 0.000

loop_
_atom_type_symbol
_atom_type_description
_atom_type_scat_dispersion_real
_atom_type_scat_dispersion_imag
_atom_type_scat_source
C C 0.0033 0.0016 'International Tables Vol C Tables 4.2.6.8 and 6.1.1.4'
H H 0.0000 0.0000 'International Tables Vol C Tables 4.2.6.8 and 6.1.1.4'
B B 0.0013 0.0007 'International Tables Vol C Tables 4.2.6.8 and 6.1.1.4'
N N 0.0061 0.0033 'International Tables Vol C Tables 4.2.6.8 and 6.1.1.4'
O O 0.0106 0.0060 'International Tables Vol C Tables 4.2.6.8 and 6.1.1.4'
F F 0.0171 0.0103 'International Tables Vol C Tables 4.2.6.8 and 6.1.1.4'
Fe Fe 0.3463 0.8444 'International Tables Vol C Tables 4.2.6.8 and 6.1.1.4'
Br Br -0.2901 2.4595 'International Tables Vol C Tables 4.2.6.8 and 6.1.1.4'

loop_
_geom_angle_atom_site_label_1
_geom_angle_atom_site_label_2
_geom_angle_atom_site_label_3
_geom_angle
_geom_angle_site_symmetry_1
_geom_angle_site_symmetry_3
N6 Fe1 N2 171.80(15) . .
N6 Fe1 N8 80.24(14) . .
N2 Fe1 N8 94.40(14) . .
N6 Fe1 N4 93.67(14) . .
N2 Fe1 N4 80.13(14) . .
N8 Fe1 N4 90.84(13) . .
N6 Fe1 N1 105.73(14) . .
N2 Fe1 N1 80.29(14) . .
N8 Fe1 N1 89.78(13) . .
N4 Fe1 N1 160.40(13) . .
N6 Fe1 N5 79.93(14) . .
N2 Fe1 N5 105.28(14) . .
N8 Fe1 N5 160.17(13) . .
N4 Fe1 N5 90.19(14) . .
N1 Fe1 N5 95.80(14) . .
F1 B1 F3 112.7(7) . 8_755
F1 B1 F3 112.7(7) . .
F3 B1 F3 123.2(12) 8_755 .
F1 B1 F2 94.3(14) . .
F3 B1 F2 104.3(11) 8_755 .
F3 B1 F2 104.3(10) . .
F5 B2 F9 104.6(14) . .
F5 B2 F9 104.6(14) . 7_565
F9 B2 F9 135(3) . 7_565
F5 B2 F7 35(3) . .
F9 B2 F7 92.6(18) . .
F9 B2 F7 92.6(18) 7_565 .
F5 B2 F4 116.2(19) . 7_565
F9 B2 F4 137(2) . 7_565
F9 B2 F4 46.4(19) 7_565 7_565
F7 B2 F4 128.9(11) . 7_565
F5 B2 F4 116.2(19) . .
F9 B2 F4 46.4(19) . .
F9 B2 F4 137(2) 7_565 .
F7 B2 F4 128.9(11) . .
F4 B2 F4 100(2) 7_565 .
F5 B2 F6 125(3) . .
F9 B2 F6 67.9(15) . .
F9 B2 F6 67.9(15) 7_565 .
F7 B2 F6 90.3(17) . .
F4 B2 F6 97.3(12) 7_565 .
F4 B2 F6 97.3(12) . .
F5 B2 F8 58(2) . .
F9 B2 F8 111.9(16) . .
F9 B2 F8 111.9(16) 7_565 .
F7 B2 F8 93.3(18) . .
F4 B2 F8 80.4(14) 7_565 .
F4 B2 F8 80.4(14) . .
F6 B2 F8 176(2) . .
F9 F4 B2 64.1(15) . .
F7 F5 B2 80(3) . .
F7 F5 F8 149(3) . .
B2 F5 F8 68(2) . .
B2 F6 F9 52.7(10) . .
B2 F6 F9 52.7(10) . 7_565
F9 F6 F9 105(2) . 7_565
F5 F7 B2 65(3) . .
F5 F8 B2 53.3(13) . .
F4 F9 B2 69.4(19) . .
F4 F9 F6 107(2) . .
B2 F9 F6 59.4(12) . .
N1 C1 C2 125.0(4) . .
N1 C1 Br1 118.6(3) . .
C2 C1 Br1 116.3(3) . .
C3 C2 C1 119.0(4) . .
C3 C2 H2A 120.5 . .
C1 C2 H2A 120.5 . .
C2 C3 C4 118.9(4) . .
C2 C3 H3A 120.6 . .
C4 C3 H3A 120.6 . .
C3 C4 C5 118.9(4) . .
C3 C4 H4A 120.6 . .
C5 C4 H4A 120.6 . .
N1 C5 C4 123.1(4) . .
N1 C5 C6 114.8(3) . .
C4 C5 C6 122.1(4) . .
N2 C6 C5 113.3(3) . .
N2 C6 H6A 123.3 . .
C5 C6 H6A 123.3 . .
N3 C7 N4 117.2(3) . .
N3 C7 C8 121.7(3) . .
N4 C7 C8 121.0(4) . .
C7 C8 C7 118.2(5) . 7_575
C7 C8 H8A 120.9 . .
C7 C8 H8A 120.9 7_575 .
N4 C9 N4 126.5(5) . 7_575
N4 C9 H9A 116.7 . .
N4 C9 H9A 116.7 7_575 .
N5 C10 C11 124.7(4) . .
N5 C10 Br2 118.6(3) . .
C11 C10 Br2 116.6(3) . .
C12 C11 C10 118.6(4) . .
C12 C11 H11A 120.7 . .
C10 C11 H11A 120.7 . .
C11 C12 C13 119.4(4) . .
C11 C12 H12A 120.3 . .
C13 C12 H12A 120.3 . .
C14 C13 C12 117.9(4) . .
C14 C13 H13A 121.0 . .
C12 C13 H13A 121.0 . .
N5 C14 C13 123.7(4) . .
N5 C14 C15 114.5(3) . .
C13 C14 C15 121.7(4) . .
N6 C15 C14 113.4(3) . .
N6 C15 H15A 123.3 . .
C14 C15 H15A 123.3 . .
N7 C16 C17 121.8(3) . .
N7 C16 N8 117.0(3) . .
C17 C16 N8 121.2(4) . .
C16 C17 C16 118.0(5) 8_755 .
C16 C17 H17A 121.0 8_755 .
C16 C17 H17A 121.0 . .
N8 C18 N8 126.2(5) 8_755 .
N8 C18 H18A 116.9 8_755 .
N8 C18 H18A 116.9 . .
C1 N1 C5 115.2(3) . .
C1 N1 Fe1 134.2(3) . .
C5 N1 Fe1 110.5(3) . .
C6 N2 N3 121.1(3) . .
C6 N2 Fe1 120.3(3) . .
N3 N2 Fe1 118.3(2) . .
C7 N3 N2 112.3(3) . .
C7 N3 H3B 123.8 . .
N2 N3 H3B 123.8 . .
C9 N4 C7 116.6(3) . .
C9 N4 Fe1 131.4(3) . .
C7 N4 Fe1 112.0(3) . .
C10 N5 C14 115.4(3) . .
C10 N5 Fe1 134.0(3) . .
C14 N5 Fe1 110.4(3) . .
C15 N6 N7 120.8(3) . .
C15 N6 Fe1 120.4(3) . .
N7 N6 Fe1 118.5(3) . .
C16 N7 N6 112.1(3) . .
C18 N8 C16 116.7(3) . .
C18 N8 Fe1 131.3(3) . .
C16 N8 Fe1 112.0(3) . .

loop_
_geom_bond_atom_site_label_1
_geom_bond_atom_site_label_2
_geom_bond_distance
_geom_bond_site_symmetry_2
Fe1 N6 1.892(3) .
Fe1 N2 1.897(3) .
Fe1 N8 1.985(3) .
Fe1 N4 1.985(3) .
Fe1 N1 2.045(3) .
Fe1 N5 2.056(3) .
Br1 C1 1.890(4) .
Br2 C10 1.885(4) .
B1 F1 1.294(13) .
B1 F3 1.311(9) 8_755
B1 F3 1.311(9) .
B1 F2 1.48(2) .
B2 F5 1.23(2) .
B2 F9 1.296(16) .
B2 F9 1.296(17) 7_565
B2 F7 1.34(3) .
B2 F4 1.348(19) 7_565
B2 F4 1.348(19) .
B2 F6 1.40(2) .
B2 F8 1.43(3) .
F4 F9 1.04(4) .
F5 F7 0.78(6) .
F5 F8 1.31(5) .
F6 F9 1.51(3) .
F6 F9 1.51(3) 7_565
C1 N1 1.339(5) .
C1 C2 1.393(6) .
C2 C3 1.374(7) .
C2 H2A 0.9300 .
C3 C4 1.395(7) .
C3 H3A 0.9300 .
C4 C5 1.396(6) .
C4 H4A 0.9300 .
C5 N1 1.389(5) .
C5 C6 1.447(6) .
C6 N2 1.294(5) .
C6 H6A 0.9300 .
C7 N3 1.347(5) .
C7 N4 1.383(5) .
C7 C8 1.385(5) .
C8 C7 1.385(5) 7_575
C8 H8A 0.9300 .
C9 N4 1.335(4) .
C9 N4 1.335(4) 7_575
C9 H9A 0.9300 .
C10 N5 1.335(5) .
C10 C11 1.392(6) .
C11 C12 1.378(7) .
C11 H11A 0.9300 .
C12 C13 1.394(7) .
C12 H12A 0.9300 .
C13 C14 1.393(6) .
C13 H13A 0.9300 .
C14 N5 1.382(5) .
C14 C15 1.451(6) .
C15 N6 1.294(5) .
C15 H15A 0.9300 .
C16 N7 1.354(5) .
C16 C17 1.380(5) .
C16 N8 1.385(5) .
C17 C16 1.380(5) 8_755
C17 H17A 0.9300 .
C18 N8 1.332(4) 8_755
C18 N8 1.332(4) .
C18 H18A 0.9300 .
N2 N3 1.367(5) .
N3 H3B 0.8600 .
N6 N7 1.369(5) .
O3W O3W 1.22(4) 2_655
